data_7021544
loop_
_publ_author_name
'Niaz, Basit'
'Ghalib, Mohammed'
'Jones, Peter G.'
'Heinicke, Joachim W.'

_publ_section_title
;
 \p-Excess \s(2)P ligands: synthesis of biaryl-type 1,3-benzazaphosphole
 hybrid ligands and formation of P^P'-M(CO)4 chelate complexes.
;
_journal_issue 26
_journal_name_full 'Dalton transactions (Cambridge, England : 2003)'
_journal_page_first 9523
_journal_page_last 9532
_journal_paper_doi 10.1039/c3dt50981h
_journal_volume 42
_journal_year 2013
_chemical_formula_sum 'C30 H21 Mo N O4 P2'
_chemical_formula_weight 617.36
_chemical_name_systematic
;
?
;
_space_group_IT_number 33
_symmetry_cell_setting orthorhombic
_symmetry_space_group_name_Hall 'P 2c -2n'
_symmetry_space_group_name_H-M 'P n a 21'
_atom_sites_solution_hydrogens geom
_atom_sites_solution_primary direct
_atom_sites_solution_secondary difmap
_audit_creation_method SHELXL-97
_cell_angle_alpha 90.00
_cell_angle_beta 90.00
_cell_angle_gamma 90.00
_cell_formula_units_Z 4
_cell_length_a 15.5796(4)
_cell_length_b 9.4484(2)
_cell_length_c 19.0086(4)
_cell_measurement_reflns_used 19466
_cell_measurement_temperature 100(2)
_cell_measurement_theta_max 30.7842
_cell_measurement_theta_min 2.1385
_cell_volume 2798.11(11)
_computing_cell_refinement
;
CrysAlisPro, Oxford Diffraction Ltd.,
Version 1.171.35.11 (release 16-05-2011 CrysAlis171 .NET)
(compiled May 16 2011,17:55:39)
;
_computing_data_collection
;
CrysAlisPro, Oxford Diffraction Ltd.,
Version 1.171.35.11 (release 16-05-2011 CrysAlis171 .NET)
(compiled May 16 2011,17:55:39)
;
_computing_data_reduction
;
CrysAlisPro, Oxford Diffraction Ltd.,
Version 1.171.35.11 (release 16-05-2011 CrysAlis171 .NET)
(compiled May 16 2011,17:55:39)
;
_computing_molecular_graphics 'Siemens XP'
_computing_publication_material SHELXL-97
_computing_structure_refinement 'SHELXL-97 (Sheldrick, 1997)'
_computing_structure_solution 'SHELXS-97 (Sheldrick, 1990)'
_diffrn_ambient_temperature 100(2)
_diffrn_detector_area_resol_mean 16.1419
_diffrn_measured_fraction_theta_full 0.984
_diffrn_measured_fraction_theta_max 0.984
_diffrn_measurement_device_type 'Oxford Diffraction Xcalibur, Eos'
_diffrn_measurement_method \w-scan
_diffrn_radiation_monochromator graphite
_diffrn_radiation_source 'Enhance (Mo) X-ray Source'
_diffrn_radiation_type MoK\a
_diffrn_radiation_wavelength 0.71073
_diffrn_reflns_av_R_equivalents 0.0433
_diffrn_reflns_av_sigmaI/netI 0.0274
_diffrn_reflns_limit_h_max 22
_diffrn_reflns_limit_h_min -21
_diffrn_reflns_limit_k_max 13
_diffrn_reflns_limit_k_min -13
_diffrn_reflns_limit_l_max 27
_diffrn_reflns_limit_l_min -25
_diffrn_reflns_number 70559
_diffrn_reflns_theta_full 30.51
_diffrn_reflns_theta_max 30.51
_diffrn_reflns_theta_min 2.41
_exptl_absorpt_coefficient_mu 0.619
_exptl_absorpt_correction_T_max 1.00000
_exptl_absorpt_correction_T_min 0.96238
_exptl_absorpt_correction_type multi-scan
_exptl_absorpt_process_details
;
CrysAlisPro, Oxford Diffraction Ltd.,
Version 1.171.35.11 (release 16-05-2011 CrysAlis171 .NET)
(compiled May 16 2011,17:55:39)
;
_exptl_crystal_colour yellow
_exptl_crystal_density_diffrn 1.465
_exptl_crystal_density_meas ?
_exptl_crystal_density_method 'not measured'
_exptl_crystal_description tablet
_exptl_crystal_F_000 1248
_exptl_crystal_size_max 0.40
_exptl_crystal_size_mid 0.25
_exptl_crystal_size_min 0.10
_refine_diff_density_max 0.363
_refine_diff_density_min -0.433
_refine_diff_density_rms 0.064
_refine_ls_abs_structure_details 'Flack H D (1983), Acta Cryst. A39, 876-881'
_refine_ls_abs_structure_Flack 0.392(18)
_refine_ls_extinction_method none
_refine_ls_goodness_of_fit_ref 1.085
_refine_ls_hydrogen_treatment mixed
_refine_ls_matrix_type full
_refine_ls_number_parameters 349
_refine_ls_number_reflns 8221
_refine_ls_number_restraints 2
_refine_ls_restrained_S_all 1.085
_refine_ls_R_factor_all 0.0290
_refine_ls_R_factor_gt 0.0242
_refine_ls_shift/su_max 0.026
_refine_ls_shift/su_mean 0.000
_refine_ls_structure_factor_coef Fsqd
_refine_ls_weighting_details 'calc w=1/[\s^2^(Fo^2^)+(0.0197P)^2^+1.0112P] where P=(Fo^2^+2Fc^2^)/3'
_refine_ls_weighting_scheme calc
_refine_ls_wR_factor_gt 0.0497
_refine_ls_wR_factor_ref 0.0521
_reflns_number_gt 7704
_reflns_number_total 8221
_reflns_threshold_expression >2sigma(I)
_cod_data_source_file c3dt50981h.txt
_cod_data_source_block greme
_cod_depositor_comments
;
The following automatic conversions were performed:

'_exptl_crystal_density_meas' value 'not measured' was changed to '?'
- the value is perceived as not measured.

Automatic conversion script
Id: cif_fix_values 3008 2015-01-20 13:52:24Z robertas 
;
_cod_database_code 7021544

loop_
_symmetry_equiv_pos_as_xyz
'x, y, z'
'-x, -y, z+1/2'
'x+1/2, -y+1/2, z'
'-x+1/2, y+1/2, z+1/2'

loop_
_atom_site_label
_atom_site_type_symbol
_atom_site_fract_x
_atom_site_fract_y
_atom_site_fract_z
_atom_site_U_iso_or_equiv
_atom_site_adp_type
_atom_site_occupancy
_atom_site_symmetry_multiplicity
_atom_site_calc_flag
_atom_site_refinement_flags
Mo Mo 0.641807(9) 0.309642(12) 0.220358(10) 0.01244(3) Uani 1 1 d .
N1 N 0.70929(10) 0.77084(16) 0.31682(8) 0.0146(3) Uani 1 1 d D
H01 H 0.7066(16) 0.8559(17) 0.3133(13) 0.027(6) Uiso 1 1 d D
C2 C 0.65584(11) 0.68282(18) 0.27999(9) 0.0119(3) Uani 1 1 d .
P3 P 0.68349(3) 0.50880(5) 0.29293(2) 0.01203(9) Uani 1 1 d .
C3A C 0.77172(11) 0.55541(18) 0.34567(9) 0.0131(3) Uani 1 1 d .
C4 C 0.83307(12) 0.47131(19) 0.38039(9) 0.0144(3) Uani 1 1 d .
H4 H 0.8313 0.3712 0.3758 0.017 Uiso 1 1 calc R
C5 C 0.89590(12) 0.5342(2) 0.42116(10) 0.0174(4) Uani 1 1 d .
C6 C 0.89623(13) 0.6837(2) 0.42841(11) 0.0195(4) Uani 1 1 d .
H6 H 0.9388 0.7266 0.4571 0.023 Uiso 1 1 calc R
C7 C 0.83695(13) 0.7684(2) 0.39521(10) 0.0191(4) Uani 1 1 d .
H7 H 0.8385 0.8684 0.4006 0.023 Uiso 1 1 calc R
C7A C 0.77440(12) 0.70399(18) 0.35327(9) 0.0142(3) Uani 1 1 d .
C8 C 0.96378(13) 0.4463(2) 0.45625(11) 0.0233(4) Uani 1 1 d .
H8A H 0.9365 0.3761 0.4870 0.035 Uiso 1 1 calc R
H8B H 1.0012 0.5076 0.4843 0.035 Uiso 1 1 calc R
H8C H 0.9980 0.3976 0.4204 0.035 Uiso 1 1 calc R
C9 C 0.67894(15) 0.1660(2) 0.28929(11) 0.0221(4) Uani 1 1 d .
O1 O 0.70102(12) 0.08257(16) 0.33024(8) 0.0336(4) Uani 1 1 d .
C10 C 0.61536(15) 0.1592(2) 0.14877(11) 0.0223(4) Uani 1 1 d .
O2 O 0.60372(13) 0.07202(17) 0.10780(9) 0.0378(4) Uani 1 1 d .
C11 C 0.52192(14) 0.3021(2) 0.26460(10) 0.0210(4) Uani 1 1 d .
O3 O 0.45737(11) 0.29560(18) 0.29277(9) 0.0361(4) Uani 1 1 d .
C12 C 0.76619(13) 0.3178(2) 0.18717(10) 0.0187(4) Uani 1 1 d .
O4 O 0.83733(10) 0.32405(17) 0.17335(8) 0.0295(4) Uani 1 1 d .
P1 P 0.59856(3) 0.51413(5) 0.14082(2) 0.01068(8) Uani 1 1 d .
C21 C 0.57951(12) 0.73479(18) 0.24320(9) 0.0130(3) Uani 1 1 d .
C22 C 0.54524(12) 0.66715(19) 0.18292(9) 0.0137(3) Uani 1 1 d .
C23 C 0.47000(12) 0.7210(2) 0.15312(10) 0.0188(4) Uani 1 1 d .
H23 H 0.4459 0.6749 0.1134 0.023 Uiso 1 1 calc R
C24 C 0.42970(13) 0.8402(2) 0.18013(11) 0.0219(4) Uani 1 1 d .
H24 H 0.3789 0.8753 0.1587 0.026 Uiso 1 1 calc R
C25 C 0.46380(12) 0.9078(2) 0.23846(9) 0.0189(4) Uani 1 1 d .
H25 H 0.4368 0.9899 0.2569 0.023 Uiso 1 1 calc R
C26 C 0.53754(12) 0.85507(19) 0.26967(10) 0.0166(4) Uani 1 1 d .
H26 H 0.5602 0.9014 0.3099 0.020 Uiso 1 1 calc R
C31 C 0.68538(11) 0.59742(19) 0.09107(9) 0.0134(3) Uani 1 1 d .
C32 C 0.73515(12) 0.5095(2) 0.04846(9) 0.0170(4) Uani 1 1 d .
H32 H 0.7261 0.4101 0.0495 0.020 Uiso 1 1 calc R
C33 C 0.79782(13) 0.5657(2) 0.00456(11) 0.0234(4) Uani 1 1 d .
H33 H 0.8309 0.5050 -0.0246 0.028 Uiso 1 1 calc R
C34 C 0.81193(14) 0.7106(2) 0.00337(11) 0.0264(5) Uani 1 1 d .
H34 H 0.8545 0.7495 -0.0268 0.032 Uiso 1 1 calc R
C35 C 0.76373(14) 0.7983(2) 0.04630(11) 0.0245(4) Uani 1 1 d .
H35 H 0.7741 0.8974 0.0461 0.029 Uiso 1 1 calc R
C36 C 0.70025(13) 0.7427(2) 0.08974(10) 0.0188(4) Uani 1 1 d .
H36 H 0.6670 0.8040 0.1185 0.023 Uiso 1 1 calc R
C41 C 0.52418(11) 0.46830(19) 0.06959(9) 0.0132(3) Uani 1 1 d .
C42 C 0.46100(12) 0.3671(2) 0.08287(10) 0.0178(4) Uani 1 1 d .
H42 H 0.4583 0.3227 0.1277 0.021 Uiso 1 1 calc R
C43 C 0.40221(13) 0.3307(2) 0.03124(10) 0.0209(4) Uani 1 1 d .
H43 H 0.3591 0.2623 0.0410 0.025 Uiso 1 1 calc R
C44 C 0.40600(13) 0.3933(2) -0.03447(10) 0.0194(4) Uani 1 1 d .
H44 H 0.3659 0.3676 -0.0699 0.023 Uiso 1 1 calc R
C45 C 0.46862(13) 0.4937(2) -0.04846(10) 0.0194(4) Uani 1 1 d .
H45 H 0.4713 0.5370 -0.0935 0.023 Uiso 1 1 calc R
C46 C 0.52731(13) 0.5312(2) 0.00315(10) 0.0160(4) Uani 1 1 d .
H46 H 0.5700 0.6002 -0.0068 0.019 Uiso 1 1 calc R

loop_
_atom_site_aniso_label
_atom_site_aniso_U_11
_atom_site_aniso_U_22
_atom_site_aniso_U_33
_atom_site_aniso_U_23
_atom_site_aniso_U_13
_atom_site_aniso_U_12
Mo 0.01798(6) 0.00882(5) 0.01053(6) -0.00039(7) -0.00270(7) -0.00094(5)
N1 0.0170(8) 0.0082(7) 0.0185(8) -0.0019(6) -0.0041(6) -0.0007(6)
C2 0.0134(8) 0.0120(8) 0.0102(8) -0.0020(6) 0.0017(6) -0.0002(6)
P3 0.0133(2) 0.01060(19) 0.0122(2) -0.00132(17) -0.00182(16) -0.00019(16)
C3A 0.0138(8) 0.0145(8) 0.0109(8) -0.0006(6) 0.0001(6) -0.0003(7)
C4 0.0145(8) 0.0157(8) 0.0129(8) -0.0005(6) 0.0006(6) 0.0016(7)
C5 0.0152(9) 0.0218(9) 0.0153(9) 0.0003(7) -0.0010(7) 0.0003(7)
C6 0.0165(9) 0.0231(10) 0.0191(9) -0.0006(8) -0.0068(7) -0.0026(8)
C7 0.0210(9) 0.0142(8) 0.0221(9) -0.0030(7) -0.0052(8) -0.0026(7)
C7A 0.0141(8) 0.0154(8) 0.0131(8) -0.0005(6) -0.0002(6) -0.0005(7)
C8 0.0193(10) 0.0263(10) 0.0244(10) 0.0003(8) -0.0065(8) 0.0034(8)
C9 0.0353(12) 0.0140(8) 0.0170(9) -0.0032(7) -0.0075(9) -0.0016(8)
O1 0.0614(12) 0.0153(7) 0.0242(8) 0.0028(6) -0.0162(8) 0.0010(7)
C10 0.0329(11) 0.0161(9) 0.0179(10) -0.0001(8) -0.0048(8) 0.0019(8)
O2 0.0624(12) 0.0231(8) 0.0281(8) -0.0107(7) -0.0118(8) -0.0001(8)
C11 0.0277(11) 0.0215(9) 0.0138(8) 0.0000(7) -0.0032(8) -0.0080(8)
O3 0.0299(9) 0.0500(10) 0.0284(8) -0.0044(8) 0.0080(7) -0.0166(8)
C12 0.0236(10) 0.0173(9) 0.0153(9) -0.0032(7) -0.0050(8) 0.0079(8)
O4 0.0202(8) 0.0388(9) 0.0296(8) -0.0051(7) 0.0005(6) 0.0084(7)
P1 0.0114(2) 0.01038(19) 0.01027(19) -0.00069(16) -0.00057(16) -0.00042(16)
C21 0.0134(8) 0.0123(8) 0.0131(7) -0.0005(6) 0.0019(6) 0.0010(7)
C22 0.0129(8) 0.0138(8) 0.0146(8) -0.0007(6) 0.0007(7) 0.0013(7)
C23 0.0160(9) 0.0222(9) 0.0183(9) -0.0039(7) -0.0035(7) 0.0027(7)
C24 0.0176(9) 0.0249(10) 0.0230(10) -0.0024(8) -0.0031(8) 0.0078(8)
C25 0.0189(9) 0.0182(8) 0.0198(10) -0.0037(7) 0.0015(7) 0.0059(7)
C26 0.0186(9) 0.0144(8) 0.0168(8) -0.0032(7) 0.0012(7) 0.0014(7)
C31 0.0122(8) 0.0169(8) 0.0111(7) 0.0013(7) -0.0022(6) -0.0009(7)
C32 0.0157(9) 0.0184(9) 0.0168(9) 0.0009(7) 0.0002(7) 0.0014(7)
C33 0.0176(10) 0.0346(12) 0.0178(9) -0.0011(8) 0.0042(8) 0.0027(8)
C34 0.0199(10) 0.0355(12) 0.0236(10) 0.0063(9) 0.0033(8) -0.0075(9)
C35 0.0262(11) 0.0221(10) 0.0253(10) 0.0051(8) 0.0012(8) -0.0085(8)
C36 0.0193(9) 0.0159(9) 0.0211(9) -0.0001(7) -0.0003(8) -0.0018(7)
C41 0.0144(8) 0.0130(8) 0.0121(8) -0.0028(6) -0.0013(6) 0.0003(6)
C42 0.0184(9) 0.0220(9) 0.0129(8) 0.0016(7) -0.0009(7) -0.0039(7)
C43 0.0179(9) 0.0245(10) 0.0204(9) -0.0005(8) -0.0023(7) -0.0071(8)
C44 0.0181(9) 0.0234(10) 0.0169(9) -0.0024(7) -0.0074(7) 0.0001(8)
C45 0.0235(10) 0.0207(9) 0.0139(9) 0.0039(8) -0.0046(7) 0.0013(8)
C46 0.0182(9) 0.0146(9) 0.0154(9) 0.0015(7) -0.0015(7) -0.0009(7)

loop_
_atom_type_symbol
_atom_type_description
_atom_type_scat_dispersion_real
_atom_type_scat_dispersion_imag
_atom_type_scat_source
C C 0.0033 0.0016 'International Tables Vol C Tables 4.2.6.8 and 6.1.1.4'
H H 0.0000 0.0000 'International Tables Vol C Tables 4.2.6.8 and 6.1.1.4'
N N 0.0061 0.0033 'International Tables Vol C Tables 4.2.6.8 and 6.1.1.4'
O O 0.0106 0.0060 'International Tables Vol C Tables 4.2.6.8 and 6.1.1.4'
P P 0.1023 0.0942 'International Tables Vol C Tables 4.2.6.8 and 6.1.1.4'
Mo Mo -1.6832 0.6857 'International Tables Vol C Tables 4.2.6.8 and 6.1.1.4'

loop_
_geom_angle_atom_site_label_1
_geom_angle_atom_site_label_2
_geom_angle_atom_site_label_3
_geom_angle
C9 Mo C10 91.33(7)
C9 Mo C12 87.31(9)
C10 Mo C12 90.70(9)
C9 Mo C11 88.32(9)
C10 Mo C11 93.81(9)
C12 Mo C11 173.79(8)
C9 Mo P3 94.45(6)
C10 Mo P3 171.81(7)
C12 Mo P3 83.80(5)
C11 Mo P3 92.15(6)
C9 Mo P1 174.05(6)
C10 Mo P1 94.61(6)
C12 Mo P1 92.23(5)
C11 Mo P1 91.66(6)
P3 Mo P1 79.598(13)
C2 N1 C7A 115.17(15)
N1 C2 C21 122.29(15)
N1 C2 P3 110.84(13)
C21 C2 P3 126.38(13)
C2 P3 C3A 92.17(8)
C2 P3 Mo 126.51(6)
C3A P3 Mo 136.83(6)
C4 C3A C7A 119.56(16)
C4 C3A P3 131.09(14)
C7A C3A P3 109.31(13)
C5 C4 C3A 120.06(17)
C4 C5 C6 119.00(17)
C4 C5 C8 120.64(18)
C6 C5 C8 120.34(17)
C7 C6 C5 122.17(18)
C6 C7 C7A 118.40(17)
N1 C7A C7 126.76(16)
N1 C7A C3A 112.43(16)
C7 C7A C3A 120.79(17)
O1 C9 Mo 179.34(18)
O2 C10 Mo 177.2(2)
O3 C11 Mo 176.06(18)
O4 C12 Mo 175.24(17)
C31 P1 C41 100.79(8)
C31 P1 C22 102.68(8)
C41 P1 C22 102.73(8)
C31 P1 Mo 116.00(6)
C41 P1 Mo 115.26(6)
C22 P1 Mo 117.09(6)
C26 C21 C22 118.64(16)
C26 C21 C2 118.59(16)
C22 C21 C2 122.76(15)
C23 C22 C21 118.66(16)
C23 C22 P1 119.07(14)
C21 C22 P1 122.24(13)
C24 C23 C22 121.67(17)
C25 C24 C23 119.79(18)
C26 C25 C24 119.63(17)
C25 C26 C21 121.59(17)
C36 C31 C32 118.95(17)
C36 C31 P1 123.83(14)
C32 C31 P1 117.06(14)
C33 C32 C31 120.73(18)
C34 C33 C32 119.91(19)
C35 C34 C33 119.70(19)
C34 C35 C36 120.61(19)
C35 C36 C31 120.09(19)
C42 C41 C46 118.67(16)
C42 C41 P1 118.28(14)
C46 C41 P1 123.04(14)
C43 C42 C41 120.53(17)
C44 C43 C42 120.34(18)
C43 C44 C45 119.73(17)
C44 C45 C46 120.18(16)
C45 C46 C41 120.54(16)

loop_
_geom_bond_atom_site_label_1
_geom_bond_atom_site_label_2
_geom_bond_distance
Mo C9 1.973(2)
Mo C10 2.011(2)
Mo C12 2.039(2)
Mo C11 2.050(2)
Mo P3 2.4219(5)
Mo P1 2.5442(5)
N1 C2 1.369(2)
N1 C7A 1.381(2)
C2 C21 1.464(2)
C2 P3 1.7173(17)
P3 C3A 1.7574(18)
C3A C4 1.407(2)
C3A C7A 1.412(2)
C4 C5 1.383(3)
C5 C6 1.419(3)
C5 C8 1.501(3)
C6 C7 1.376(3)
C7 C7A 1.399(2)
C9 O1 1.160(2)
C10 O2 1.148(2)
C11 O3 1.141(3)
C12 O4 1.140(3)
P1 C31 1.8284(18)
P1 C41 1.8340(18)
P1 C22 1.8496(18)
C21 C26 1.404(2)
C21 C22 1.417(2)
C22 C23 1.398(3)
C23 C24 1.387(3)
C24 C25 1.386(3)
C25 C26 1.386(3)
C31 C36 1.393(3)
C31 C32 1.396(3)
C32 C33 1.390(3)
C33 C34 1.387(3)
C34 C35 1.385(3)
C35 C36 1.391(3)
C41 C42 1.396(3)
C41 C46 1.396(3)
C42 C43 1.386(3)
C43 C44 1.383(3)
C44 C45 1.387(3)
C45 C46 1.387(2)

loop_
_geom_hbond_atom_site_label_D
_geom_hbond_atom_site_label_H
_geom_hbond_atom_site_label_A
_geom_hbond_distance_DH
_geom_hbond_distance_HA
_geom_hbond_distance_DA
_geom_hbond_angle_DHA
_geom_hbond_site_symmetry_A
N1 H01 O1 0.808(16) 2.167(17) 2.959(2) 167(2) 1_565
C42 H42 O4 0.95 2.50 3.151(2) 126.2 3_455
C43 H43 O4 0.95 2.67 3.234(3) 118.8 3_455
